data_4317760
loop_
_publ_author_name
'Isabel Romero'
'Lionel Dubois'
'Marie-No\"elle Collomb'
'Alain Deronzier'
'Jean-Marc Latour'
'Jacques P\'ecaut'

_publ_section_title
;
 A Dinuclear Manganese(II) Complex with the {Mn2(\m-O2CCH3)3}+ Core:
 Synthesis, Structure, Characterization, Electroinduced Transformation,
 and Catalase-like Activity
;
_journal_name_full 'Inorganic Chemistry'
_journal_page_first 1795
_journal_page_last 1806
_journal_paper_doi 10.1021/ic010721e
_journal_volume 41
_journal_year 2002
_chemical_formula_sum 'C34 H43 F6 Mn2 N6 O6 P'
_chemical_formula_weight 886.59
_chemical_name_systematic
;
   [Mn2(O2CCH3)3(bpea)2](PF6)
;
_space_group_IT_number 20
_symmetry_cell_setting orthorhombic
_symmetry_space_group_name_Hall 'C 2c 2'
_symmetry_space_group_name_H-M 'C 2 2 21'
_atom_sites_solution_hydrogens geom
_atom_sites_solution_primary direct
_atom_sites_solution_secondary difmap
_audit_creation_method SHELXL-97
_cell_angle_alpha 90.00
_cell_angle_beta 90.00
_cell_angle_gamma 90.00
_cell_formula_units_Z 4
_cell_length_a 12.5686(16)
_cell_length_b 14.4059(16)
_cell_length_c 22.515(3)
_cell_measurement_temperature 298(2)
_cell_volume 4076.6(9)
_computing_cell_refinement 'Bruker SMART'
_computing_data_collection 'Bruker SMART'
_computing_data_reduction 'Bruker SHELXTL'
_computing_molecular_graphics 'Bruker SHELXTL'
_computing_publication_material 'Bruker SHELXTL'
_computing_structure_refinement 'SHELXL-97 (Sheldrick, 1997)'
_computing_structure_solution 'SHELXS-97 (Sheldrick, 1990)'
_diffrn_ambient_temperature 298(2)
_diffrn_measured_fraction_theta_full 0.934
_diffrn_measured_fraction_theta_max 0.934
_diffrn_measurement_device_type 'CCD area detector'
_diffrn_measurement_method 'phi and omega scans'
_diffrn_radiation_monochromator graphite
_diffrn_radiation_source 'fine-focus sealed tube'
_diffrn_radiation_type MoK\a
_diffrn_radiation_wavelength 0.71073
_diffrn_reflns_av_R_equivalents 0.0605
_diffrn_reflns_av_sigmaI/netI 0.0718
_diffrn_reflns_limit_h_max 15
_diffrn_reflns_limit_h_min -16
_diffrn_reflns_limit_k_max 15
_diffrn_reflns_limit_k_min -18
_diffrn_reflns_limit_l_max 30
_diffrn_reflns_limit_l_min -29
_diffrn_reflns_number 13226
_diffrn_reflns_theta_full 29.01
_diffrn_reflns_theta_max 29.01
_diffrn_reflns_theta_min 1.81
_exptl_absorpt_coefficient_mu 0.735
_exptl_absorpt_correction_type none
_exptl_crystal_colour white
_exptl_crystal_density_diffrn 1.445
_exptl_crystal_density_method 'not measured'
_exptl_crystal_description plate
_exptl_crystal_F_000 1824
_exptl_crystal_size_max 0.1
_exptl_crystal_size_mid 0.25
_exptl_crystal_size_min 0.5
_refine_diff_density_max 0.407
_refine_diff_density_min -0.222
_refine_diff_density_rms 0.060
_refine_ls_abs_structure_details 'Flack H D (1983), Acta Cryst. A39, 876-881'
_refine_ls_abs_structure_Flack 0.02(3)
_refine_ls_extinction_method none
_refine_ls_goodness_of_fit_ref 0.930
_refine_ls_hydrogen_treatment mixed
_refine_ls_matrix_type full
_refine_ls_number_parameters 259
_refine_ls_number_reflns 4923
_refine_ls_number_restraints 0
_refine_ls_restrained_S_all 0.930
_refine_ls_R_factor_all 0.1078
_refine_ls_R_factor_gt 0.0541
_refine_ls_shift/su_max 0.001
_refine_ls_shift/su_mean 0.000
_refine_ls_structure_factor_coef Fsqd
_refine_ls_weighting_details 'calc w=1/[\s^2^(Fo^2^)+(0.0815P)^2^+0.0000P] where P=(Fo^2^+2Fc^2^)/3'
_refine_ls_weighting_scheme calc
_refine_ls_wR_factor_gt 0.1341
_refine_ls_wR_factor_ref 0.1499
_reflns_number_gt 2511
_reflns_number_total 4923
_reflns_threshold_expression >2sigma(I)
_cod_data_source_file ic010721e_2.cif
_cod_data_source_block struc2
_cod_depositor_comments
;
The following automatic conversions were performed:

'_symmetry_cell_setting' value 'Orthorhombic' changed to
'orthorhombic' according to the built-in table from CIF Core
dictionary named 'cif_core.dic' version 2.4.1 from 2010-06-29.

Automatic conversion script
Id: cif_fix_values 1646 2011-03-28 12:23:43Z adriana 
;
_cod_original_cell_volume 4076.6(8)
_cod_database_code 4317760

loop_
_symmetry_equiv_pos_as_xyz
'x, y, z'
'-x, -y, z+1/2'
'-x, y, -z+1/2'
'x, -y, -z'
'x+1/2, y+1/2, z'
'-x+1/2, -y+1/2, z+1/2'
'-x+1/2, y+1/2, -z+1/2'
'x+1/2, -y+1/2, -z'

loop_
_atom_site_label
_atom_site_type_symbol
_atom_site_fract_x
_atom_site_fract_y
_atom_site_fract_z
_atom_site_U_iso_or_equiv
_atom_site_adp_type
_atom_site_occupancy
_atom_site_symmetry_multiplicity
_atom_site_calc_flag
_atom_site_refinement_flags
_atom_site_disorder_assembly
_atom_site_disorder_group
Mn Mn 0.92217(5) 0.03836(4) 0.67469(2) 0.0661(2) Uani 1 1 d . . .
O1 O 0.8479(4) 0.0048(3) 0.75574(15) 0.1186(14) Uani 1 1 d . . .
O2 O 1.0634(3) -0.0399(3) 0.66718(16) 0.1013(10) Uani 1 1 d . . .
O3 O 0.9587(3) 0.1736(2) 0.70679(16) 0.0897(10) Uani 1 1 d . . .
N1 N 0.7592(3) 0.0926(4) 0.63071(18) 0.0991(14) Uani 1 1 d . . .
N2 N 0.9590(3) 0.1014(3) 0.58240(15) 0.0755(10) Uani 1 1 d . . .
N3 N 0.8315(4) -0.0906(4) 0.64319(19) 0.0926(12) Uani 1 1 d . . .
C1 C 0.7904(6) 0.1770(5) 0.5996(3) 0.123(2) Uani 1 1 d . . .
H1A H 0.8059 0.2253 0.6283 0.148 Uiso 1 1 calc R . .
H1B H 0.7319 0.1981 0.5750 0.148 Uiso 1 1 calc R . .
C2 C 0.8881(5) 0.1604(4) 0.5608(2) 0.0907(16) Uani 1 1 d . . .
C3 C 0.9064(8) 0.2068(5) 0.5072(3) 0.130(3) Uani 1 1 d . . .
H3A H 0.8540 0.2463 0.4925 0.156 Uiso 1 1 calc R . .
C4 C 0.9957(10) 0.1966(6) 0.4764(4) 0.145(3) Uani 1 1 d . . .
H4A H 1.0085 0.2290 0.4414 0.174 Uiso 1 1 calc R . .
C5 C 1.0655(7) 0.1373(5) 0.4988(3) 0.119(2) Uani 1 1 d . . .
H5A H 1.1285 0.1267 0.4783 0.143 Uiso 1 1 calc R . .
C6 C 1.0482(4) 0.0898(4) 0.5526(2) 0.0877(15) Uani 1 1 d . . .
H6A H 1.1001 0.0499 0.5671 0.105 Uiso 1 1 calc R . .
C7 C 0.7240(5) 0.0153(6) 0.5909(3) 0.119(2) Uani 1 1 d . . .
H7A H 0.7610 0.0207 0.5532 0.143 Uiso 1 1 calc R . .
H7B H 0.6485 0.0221 0.5831 0.143 Uiso 1 1 calc R . .
C8 C 0.7438(6) -0.0798(6) 0.6159(3) 0.111(2) Uani 1 1 d . . .
C9 C 0.6740(7) -0.1613(10) 0.6100(4) 0.188(5) Uani 1 1 d . . .
H9A H 0.6108 -0.1566 0.5886 0.226 Uiso 1 1 calc R . .
C10 C 0.7027(16) -0.2472(10) 0.6366(7) 0.237(9) Uani 1 1 d . . .
H10A H 0.6569 -0.2979 0.6366 0.284 Uiso 1 1 calc R . .
C11 C 0.7911(11) -0.2506(6) 0.6596(5) 0.180(5) Uani 1 1 d . . .
H11A H 0.8149 -0.3073 0.6743 0.215 Uiso 1 1 calc R . .
C12 C 0.8565(7) -0.1752(5) 0.6646(3) 0.129(2) Uani 1 1 d . . .
H12A H 0.9215 -0.1826 0.6838 0.155 Uiso 1 1 calc R . .
C13 C 0.6795(6) 0.1111(8) 0.6801(4) 0.182(4) Uani 1 1 d . . .
H13A H 0.6665 0.0492 0.6955 0.218 Uiso 1 1 calc R . .
H13B H 0.7233 0.1409 0.7100 0.218 Uiso 1 1 calc R . .
C14 C 0.6031(12) 0.1445(14) 0.6868(8) 0.383(14) Uani 1 1 d . . .
H14A H 0.5820 0.1379 0.7275 0.575 Uiso 1 1 calc R . .
H14B H 0.5509 0.1161 0.6616 0.575 Uiso 1 1 calc R . .
H14C H 0.6090 0.2092 0.6772 0.575 Uiso 1 1 calc R . .
C21 C 1.0000 0.2093(4) 0.7500 0.0655(14) Uani 1 2 d S . .
C22 C 1.0000 0.3162(5) 0.7500 0.117(3) Uani 1 2 d S . .
H22A H 1.0340 0.3384 0.7855 0.175 Uiso 0.50 1 calc PR . .
H22B H 0.9280 0.3384 0.7487 0.175 Uiso 0.50 1 calc PR . .
H22C H 1.0380 0.3384 0.7159 0.175 Uiso 0.50 1 calc PR . .
C23 C 1.1455(4) -0.0319(4) 0.69632(19) 0.0744(11) Uani 1 1 d . . .
C24 C 1.2453(5) -0.0698(6) 0.6726(3) 0.147(3) Uani 1 1 d . . .
H24A H 1.3020 -0.0581 0.7002 0.221 Uiso 1 1 calc R . .
H24B H 1.2613 -0.0406 0.6353 0.221 Uiso 1 1 calc R . .
H24C H 1.2379 -0.1355 0.6668 0.221 Uiso 1 1 calc R . .
P P 0.40035(17) 0.0000 0.5000 0.1198(9) Uani 1 2 d S . .
F1 F 0.4942(7) 0.0628(6) 0.5179(5) 0.181(4) Uani 0.67 1 d P . .
F2 F 0.3945(9) 0.0692(5) 0.4499(4) 0.313(6) Uani 1 1 d . . .
F3 F 0.3087(8) 0.0564(9) 0.5206(11) 0.373(14) Uani 0.67 1 d P . .
F4 F 0.402(2) 0.0581(10) 0.5547(5) 0.316(11) Uani 0.67 1 d P . .

loop_
_atom_site_aniso_label
_atom_site_aniso_U_11
_atom_site_aniso_U_22
_atom_site_aniso_U_33
_atom_site_aniso_U_23
_atom_site_aniso_U_13
_atom_site_aniso_U_12
Mn 0.0668(3) 0.0800(4) 0.0513(3) -0.0032(3) -0.0099(3) -0.0006(3)
O1 0.121(3) 0.176(4) 0.0591(18) 0.028(2) 0.0076(19) -0.006(3)
O2 0.082(2) 0.129(3) 0.093(2) -0.012(2) -0.0291(19) 0.021(2)
O3 0.100(3) 0.084(2) 0.085(2) -0.0177(18) -0.0297(18) 0.0018(17)
N1 0.074(3) 0.158(4) 0.066(2) -0.004(3) -0.004(2) 0.024(3)
N2 0.095(3) 0.071(2) 0.060(2) 0.0016(18) -0.003(2) 0.012(2)
N3 0.088(3) 0.111(4) 0.079(3) -0.010(3) -0.004(2) -0.022(3)
C1 0.139(5) 0.131(5) 0.100(5) 0.009(4) -0.023(4) 0.061(4)
C2 0.114(5) 0.083(3) 0.075(3) -0.002(3) -0.013(3) 0.001(3)
C3 0.191(8) 0.102(4) 0.096(5) 0.032(4) -0.034(5) -0.015(5)
C4 0.204(9) 0.140(7) 0.091(5) 0.026(5) -0.019(6) -0.051(7)
C5 0.141(6) 0.127(5) 0.090(4) -0.011(4) 0.032(5) -0.045(5)
C6 0.104(4) 0.094(3) 0.066(3) -0.001(3) 0.008(3) -0.013(3)
C7 0.083(4) 0.202(8) 0.072(3) -0.034(5) -0.030(3) -0.010(4)
C8 0.093(4) 0.161(6) 0.078(3) -0.025(4) 0.005(3) -0.042(4)
C9 0.118(6) 0.330(15) 0.117(6) -0.071(8) 0.006(5) -0.120(9)
C10 0.279(18) 0.202(13) 0.228(16) -0.066(11) 0.046(13) -0.166(15)
C11 0.230(11) 0.116(6) 0.193(11) -0.027(6) 0.051(10) -0.096(7)
C12 0.156(6) 0.100(5) 0.131(6) -0.017(4) 0.011(5) -0.023(4)
C13 0.115(6) 0.277(11) 0.154(7) -0.025(8) 0.018(6) 0.094(7)
C14 0.252(17) 0.45(3) 0.45(3) -0.15(2) 0.215(19) 0.055(17)
C21 0.069(4) 0.067(4) 0.061(4) 0.000 -0.011(3) 0.000
C22 0.147(8) 0.056(4) 0.147(8) 0.000 -0.044(6) 0.000
C23 0.081(3) 0.080(3) 0.062(2) 0.014(2) 0.006(2) 0.018(3)
C24 0.108(5) 0.197(8) 0.137(5) -0.046(6) 0.002(5) 0.072(5)
P 0.0710(15) 0.1166(17) 0.172(3) 0.0104(18) 0.000 0.000
F1 0.151(6) 0.179(6) 0.213(9) 0.048(7) -0.101(6) -0.044(5)
F2 0.448(15) 0.203(6) 0.289(9) 0.088(6) -0.246(10) -0.091(7)
F3 0.184(9) 0.202(10) 0.73(4) 0.186(19) 0.220(16) 0.119(8)
F4 0.59(4) 0.211(12) 0.149(8) -0.053(9) -0.029(14) 0.00(2)

loop_
_atom_type_symbol
_atom_type_description
_atom_type_scat_dispersion_real
_atom_type_scat_dispersion_imag
_atom_type_scat_source
C C 0.0033 0.0016 'International Tables Vol C Tables 4.2.6.8 and 6.1.1.4'
H H 0.0000 0.0000 'International Tables Vol C Tables 4.2.6.8 and 6.1.1.4'
N N 0.0061 0.0033 'International Tables Vol C Tables 4.2.6.8 and 6.1.1.4'
O O 0.0106 0.0060 'International Tables Vol C Tables 4.2.6.8 and 6.1.1.4'
F F 0.0171 0.0103 'International Tables Vol C Tables 4.2.6.8 and 6.1.1.4'
P P 0.1023 0.0942 'International Tables Vol C Tables 4.2.6.8 and 6.1.1.4'
Mn Mn 0.3368 0.7283 'International Tables Vol C Tables 4.2.6.8 and 6.1.1.4'

loop_
_geom_angle_atom_site_label_1
_geom_angle_atom_site_label_2
_geom_angle_atom_site_label_3
_geom_angle
_geom_angle_site_symmetry_1
_geom_angle_site_symmetry_3
_geom_angle_publ_flag
O1 Mn O2 108.64(16) . . ?
O1 Mn O3 90.65(17) . . ?
O2 Mn O3 109.56(14) . . ?
O1 Mn N3 82.06(16) . . ?
O2 Mn N3 87.73(17) . . ?
O3 Mn N3 162.65(16) . . ?
O1 Mn N2 163.07(16) . . ?
O2 Mn N2 88.25(14) . . ?
O3 Mn N2 84.42(14) . . ?
N3 Mn N2 98.01(15) . . ?
O1 Mn N1 93.09(16) . . ?
O2 Mn N1 148.99(13) . . ?
O3 Mn N1 91.51(16) . . ?
N3 Mn N1 73.29(19) . . ?
N2 Mn N1 70.93(15) . . ?
C23 O1 Mn 147.8(4) 3_756 . ?
C23 O2 Mn 127.9(3) . . ?
C21 O3 Mn 138.6(4) . . ?
C1 N1 C7 114.3(5) . . ?
C1 N1 C13 112.5(6) . . ?
C7 N1 C13 112.0(6) . . ?
C1 N1 Mn 103.8(4) . . ?
C7 N1 Mn 104.9(4) . . ?
C13 N1 Mn 108.5(4) . . ?
C6 N2 C2 117.8(4) . . ?
C6 N2 Mn 125.3(3) . . ?
C2 N2 Mn 116.5(3) . . ?
C8 N3 C12 119.0(6) . . ?
C8 N3 Mn 118.8(5) . . ?
C12 N3 Mn 120.4(4) . . ?
N1 C1 C2 111.2(5) . . ?
N2 C2 C3 120.9(6) . . ?
N2 C2 C1 115.6(4) . . ?
C3 C2 C1 123.4(6) . . ?
C4 C3 C2 122.4(8) . . ?
C5 C4 C3 115.7(8) . . ?
C4 C5 C6 122.6(8) . . ?
N2 C6 C5 120.6(6) . . ?
N1 C7 C8 113.9(4) . . ?
N3 C8 C9 117.7(9) . . ?
N3 C8 C7 115.8(5) . . ?
C9 C8 C7 126.5(8) . . ?
C10 C9 C8 120.3(10) . . ?
C11 C10 C9 116.3(11) . . ?
C10 C11 C12 123.2(14) . . ?
N3 C12 C11 123.3(10) . . ?
C14 C13 N1 139.6(15) . . ?
O3 C21 O3 130.0(6) . 3_756 ?
O3 C21 C22 115.0(3) . . ?
O3 C21 C22 115.0(3) 3_756 . ?
O1 C23 O2 125.3(5) 3_756 . ?
O1 C23 C24 115.5(5) 3_756 . ?
O2 C23 C24 119.2(5) . . ?
F3 P F3 78.1(15) . 4_556 ?
F3 P F4 56.5(9) . . ?
F3 P F4 125.4(16) 4_556 . ?
F3 P F4 125.4(16) . 4_556 ?
F3 P F4 56.5(9) 4_556 4_556 ?
F4 P F4 178.0(19) . 4_556 ?
F3 P F2 95.2(8) . 4_556 ?
F3 P F2 80.4(8) 4_556 4_556 ?
F4 P F2 75.7(7) . 4_556 ?
F4 P F2 104.4(6) 4_556 4_556 ?
F3 P F2 80.4(8) . . ?
F3 P F2 95.2(8) 4_556 . ?
F4 P F2 104.4(6) . . ?
F4 P F2 75.7(7) 4_556 . ?
F2 P F2 174.4(9) 4_556 . ?
F3 P F1 101.0(8) . . ?
F3 P F1 176.3(7) 4_556 . ?
F4 P F1 56.0(9) . . ?
F4 P F1 122.2(11) 4_556 . ?
F2 P F1 103.3(6) 4_556 . ?
F2 P F1 81.1(4) . . ?
F3 P F1 176.3(7) . 4_556 ?
F3 P F1 101.0(8) 4_556 4_556 ?
F4 P F1 122.2(11) . 4_556 ?
F4 P F1 56.0(9) 4_556 4_556 ?
F2 P F1 81.1(4) 4_556 4_556 ?
F2 P F1 103.3(6) . 4_556 ?
F1 P F1 80.0(9) . 4_556 ?
F4 F1 P 60.2(6) . . ?
F4 F3 P 61.9(6) . . ?
F3 F4 F1 111.2(11) . . ?
F3 F4 P 61.6(8) . . ?
F1 F4 P 63.8(7) . . ?

loop_
_geom_bond_atom_site_label_1
_geom_bond_atom_site_label_2
_geom_bond_distance
_geom_bond_site_symmetry_2
_geom_bond_publ_flag
Mn O1 2.106(3) . ?
Mn O2 2.110(3) . ?
Mn O3 2.128(3) . ?
Mn N3 2.292(5) . ?
Mn N2 2.314(4) . ?
Mn N1 2.406(4) . ?
O1 C23 1.205(5) 3_756 ?
O2 C23 1.228(6) . ?
O3 C21 1.217(4) . ?
N1 C1 1.457(8) . ?
N1 C7 1.497(8) . ?
N1 C13 1.521(10) . ?
N2 C6 1.318(6) . ?
N2 C2 1.324(6) . ?
N3 C8 1.272(8) . ?
N3 C12 1.348(9) . ?
C1 C2 1.525(9) . ?
C2 C3 1.400(9) . ?
C3 C4 1.328(12) . ?
C4 C5 1.324(11) . ?
C5 C6 1.407(9) . ?
C7 C8 1.503(10) . ?
C8 C9 1.471(11) . ?
C9 C10 1.422(19) . ?
C10 C11 1.23(2) . ?
C11 C12 1.366(12) . ?
C13 C14 1.084(14) . ?
C21 O3 1.217(4) 3_756 ?
C21 C22 1.540(10) . ?
C23 O1 1.205(5) 3_756 ?
C23 C24 1.469(8) . ?
P F3 1.484(10) . ?
P F3 1.484(10) 4_556 ?
P F4 1.490(10) . ?
P F4 1.490(10) 4_556 ?
P F2 1.506(6) 4_556 ?
P F2 1.506(6) . ?
P F1 1.540(7) . ?
P F1 1.540(7) 4_556 ?
F1 F4 1.42(2) . ?
F3 F4 1.41(2) . ?
